data_2203867
loop_
_publ_author_name
'Kennedy, Alan R.'
'Khalaf, Abedawn I.'
'Suckling, Colin J.'
'Waigh, Roger D.'

_publ_section_title
;
 Ethyl 2-amino-4-isopropyl-1,3-thiazole-5-carboxylate
;
_journal_issue 7
_journal_name_full 'Acta Crystallographica Section E'
_journal_page_first o1188
_journal_page_last o1190
_journal_paper_doi 10.1107/S1600536804013984
_journal_volume 60
_journal_year 2004
_chemical_formula_iupac 'C9 H14 N2 O2 S'
_chemical_formula_moiety 'C9 H14 N2 O2 S'
_chemical_formula_sum 'C9 H14 N2 O2 S'
_chemical_formula_weight 214.28
_chemical_name_systematic ?
_space_group_IT_number 14
_symmetry_cell_setting monoclinic
_symmetry_space_group_name_Hall '-P 2yn'
_symmetry_space_group_name_H-M 'P 1 21/n 1'
_atom_sites_solution_hydrogens geom
_atom_sites_solution_primary direct
_atom_sites_solution_secondary difmap
_audit_creation_method SHELXL-97
_cell_angle_alpha 90.00
_cell_angle_beta 100.853(9)
_cell_angle_gamma 90.00
_cell_formula_units_Z 4
_cell_length_a 7.8757(10)
_cell_length_b 9.1080(11)
_cell_length_c 15.8434(12)
_cell_measurement_reflns_used 24
_cell_measurement_temperature 295(2)
_cell_measurement_theta_max 19.83
_cell_measurement_theta_min 18.74
_cell_volume 1116.1(2)
_computing_cell_refinement 'MSC Diffractometer Control Software'
_computing_data_collection
;
MSC/AFC Diffractometer Control Software
(Molecular Structure Corporation, 1988)
;
_computing_data_reduction
;
TEXSAN (Molecular Structure Corporation, 1992)
;
_computing_molecular_graphics 'ORTEPII (Johnson, 1976)'
_computing_publication_material SHELXL97
_computing_structure_refinement 'SHELXL97 (Sheldrick, 1997)'
_computing_structure_solution 'SIR92 (Altomare et al., 1994)'
_diffrn_ambient_temperature 295(2)
_diffrn_measured_fraction_theta_full 0.991
_diffrn_measured_fraction_theta_max 0.991
_diffrn_measurement_device_type 'Rigaku AFC-7S'
_diffrn_measurement_method \w/2\q
_diffrn_radiation_monochromator graphite
_diffrn_radiation_source 'fine-focus sealed tube'
_diffrn_radiation_type MoK\a
_diffrn_radiation_wavelength 0.71069
_diffrn_reflns_av_R_equivalents 0.0228
_diffrn_reflns_av_sigmaI/netI 0.0395
_diffrn_reflns_limit_h_max 10
_diffrn_reflns_limit_h_min 0
_diffrn_reflns_limit_k_max 11
_diffrn_reflns_limit_k_min 0
_diffrn_reflns_limit_l_max 19
_diffrn_reflns_limit_l_min -20
_diffrn_reflns_number 2849
_diffrn_reflns_theta_full 28.00
_diffrn_reflns_theta_max 28.00
_diffrn_reflns_theta_min 2.59
_diffrn_standards_decay_% 0
_diffrn_standards_interval_count 150
_diffrn_standards_number 3
_exptl_absorpt_coefficient_mu 0.268
_exptl_absorpt_correction_T_max 0.950
_exptl_absorpt_correction_T_min 0.760
_exptl_absorpt_correction_type psi-scan
_exptl_absorpt_process_details '(North et al., 1968)'
_exptl_crystal_colour colourless
_exptl_crystal_density_diffrn 1.275
_exptl_crystal_density_method 'not measured'
_exptl_crystal_description plate
_exptl_crystal_F_000 456
_exptl_crystal_size_max 0.65
_exptl_crystal_size_mid 0.40
_exptl_crystal_size_min 0.18
_refine_diff_density_max 0.227
_refine_diff_density_min -0.262
_refine_ls_extinction_method none
_refine_ls_goodness_of_fit_ref 1.027
_refine_ls_hydrogen_treatment mixed
_refine_ls_matrix_type full
_refine_ls_number_parameters 138
_refine_ls_number_reflns 2674
_refine_ls_number_restraints 0
_refine_ls_restrained_S_all 1.027
_refine_ls_R_factor_all 0.0556
_refine_ls_R_factor_gt 0.0377
_refine_ls_shift/su_max 0.000
_refine_ls_shift/su_mean 0.000
_refine_ls_structure_factor_coef Fsqd
_refine_ls_weighting_details 'w=1/[\s^2^(Fo^2^)+(0.0493P)^2^+0.2832P] where P = (Fo^2^+2Fc^2^)/3'
_refine_ls_weighting_scheme calc
_refine_ls_wR_factor_gt 0.0999
_refine_ls_wR_factor_ref 0.1094
_reflns_number_gt 2119
_reflns_number_total 2674
_reflns_threshold_expression I>2\s(I)
_cod_data_source_file cf6356.cif
_cod_data_source_block I
_cod_original_sg_symbol_H-M 'P 21/n'
_cod_database_code 2203867
_cod_database_fobs_code 2203867

loop_
_symmetry_equiv_pos_as_xyz
'x, y, z'
'x+1/2, -y+1/2, z+1/2'
'-x, -y, -z'
'-x-1/2, y-1/2, -z-1/2'

loop_
_atom_site_label
_atom_site_fract_x
_atom_site_fract_y
_atom_site_fract_z
_atom_site_U_iso_or_equiv
_atom_site_adp_type
_atom_site_calc_flag
_atom_site_refinement_flags
_atom_site_occupancy
_atom_site_type_symbol
S1 0.35390(5) 0.22977(5) 0.31256(2) 0.04375(14) Uani d . 1 S
O1 0.47481(17) -0.03494(16) 0.23705(8) 0.0606(4) Uani d . 1 O
O2 0.70278(16) -0.08324(14) 0.34096(8) 0.0531(3) Uani d . 1 O
N1 0.55929(16) 0.32156(15) 0.44919(8) 0.0420(3) Uani d . 1 N
N2 0.3123(2) 0.46619(18) 0.40776(11) 0.0540(4) Uani d . 1 N
H1 0.222(3) 0.483(2) 0.3702(13) 0.056(6) Uiso d . 1 H
H2 0.345(3) 0.526(2) 0.4493(14) 0.061(6) Uiso d . 1 H
C1 0.41151(19) 0.35188(17) 0.39715(10) 0.0402(3) Uani d . 1 C
C2 0.63246(18) 0.19615(17) 0.42422(9) 0.0370(3) Uani d . 1 C
C3 0.54117(18) 0.12966(17) 0.35213(9) 0.0379(3) Uani d . 1 C
C4 0.5675(2) -0.00187(19) 0.30463(10) 0.0421(3) Uani d . 1 C
C5 0.7327(3) -0.2197(2) 0.29860(13) 0.0588(5) Uani d . 1 C
H5A 0.8551 -0.2427 0.3109 0.088 Uiso calc R 1 H
H5B 0.6975 -0.2083 0.2369 0.088 Uiso calc R 1 H
C6 0.6343(4) -0.3418(3) 0.3283(2) 0.0880(8) Uani d . 1 C
H6A 0.6587 -0.3454 0.3900 0.132 Uiso calc R 1 H
H6B 0.6678 -0.4329 0.3057 0.132 Uiso calc R 1 H
H6C 0.5128 -0.3261 0.3085 0.132 Uiso calc R 1 H
C7 0.8035(2) 0.14796(19) 0.47675(10) 0.0446(4) Uani d . 1 C
H7 0.8388 0.0574 0.4514 0.067 Uiso calc R 1 H
C8 0.9424(2) 0.2634(3) 0.47442(16) 0.0726(6) Uani d . 1 C
H8A 0.9522 0.2819 0.4159 0.109 Uiso calc R 1 H
H8B 1.0511 0.2284 0.5058 0.109 Uiso calc R 1 H
H8C 0.9115 0.3525 0.5001 0.109 Uiso calc R 1 H
C9 0.7856(3) 0.1150(3) 0.56843(13) 0.0739(7) Uani d . 1 C
H9A 0.7498 0.2021 0.5943 0.111 Uiso calc R 1 H
H9B 0.8949 0.0826 0.6006 0.111 Uiso calc R 1 H
H9C 0.7008 0.0393 0.5685 0.111 Uiso calc R 1 H

loop_
_atom_site_aniso_label
_atom_site_aniso_U_11
_atom_site_aniso_U_22
_atom_site_aniso_U_33
_atom_site_aniso_U_12
_atom_site_aniso_U_13
_atom_site_aniso_U_23
S1 0.0385(2) 0.0470(2) 0.0396(2) 0.00162(16) -0.00809(15) -0.00464(16)
O1 0.0576(7) 0.0646(8) 0.0504(7) 0.0054(6) -0.0135(6) -0.0192(6)
O2 0.0550(7) 0.0518(7) 0.0471(6) 0.0117(6) -0.0041(5) -0.0141(5)
N1 0.0384(6) 0.0419(7) 0.0405(7) 0.0034(5) -0.0062(5) -0.0049(5)
N2 0.0453(8) 0.0508(9) 0.0565(9) 0.0124(6) -0.0141(7) -0.0123(7)
C1 0.0366(7) 0.0402(8) 0.0402(8) -0.0005(6) -0.0021(6) -0.0012(6)
C2 0.0340(7) 0.0391(7) 0.0355(7) -0.0006(6) 0.0006(5) -0.0009(6)
C3 0.0348(7) 0.0413(8) 0.0350(7) -0.0008(6) 0.0004(5) -0.0003(6)
C4 0.0401(7) 0.0461(8) 0.0386(7) -0.0031(6) 0.0031(6) -0.0049(6)
C5 0.0586(11) 0.0555(11) 0.0601(11) 0.0114(9) 0.0052(9) -0.0196(9)
C6 0.0876(17) 0.0597(14) 0.118(2) -0.0006(13) 0.0237(16) -0.0137(14)
C7 0.0382(8) 0.0476(9) 0.0429(8) 0.0063(6) -0.0055(6) -0.0062(7)
C8 0.0383(9) 0.0989(17) 0.0746(14) -0.0089(10) -0.0046(9) 0.0152(12)
C9 0.0611(12) 0.0956(17) 0.0594(12) 0.0074(12) -0.0033(9) 0.0329(12)

loop_
_atom_type_symbol
_atom_type_description
_atom_type_scat_dispersion_real
_atom_type_scat_dispersion_imag
_atom_type_scat_source
S S 0.1246 0.1234 'International Tables Vol C Tables 4.2.6.8 and 6.1.1.4'
O O 0.0106 0.0060 'International Tables Vol C Tables 4.2.6.8 and 6.1.1.4'
N N 0.0061 0.0033 'International Tables Vol C Tables 4.2.6.8 and 6.1.1.4'
C C 0.0033 0.0016 'International Tables Vol C Tables 4.2.6.8 and 6.1.1.4'
H H 0.0000 0.0000 'International Tables Vol C Tables 4.2.6.8 and 6.1.1.4'

loop_
_geom_angle_atom_site_label_1
_geom_angle_atom_site_label_2
_geom_angle_atom_site_label_3
_geom_angle
_geom_angle_publ_flag
C1 S1 C3 88.68(7) y
C4 O2 C5 117.46(13) ?
C1 N1 C2 111.26(12) y
C1 N2 H1 118.9(14) ?
C1 N2 H2 119.7(14) ?
H1 N2 H2 121(2) ?
N1 C1 N2 123.58(14) y
N1 C1 S1 114.78(12) y
N2 C1 S1 121.64(12) y
C3 C2 N1 115.18(13) y
C3 C2 C7 127.20(14) y
N1 C2 C7 117.60(12) y
C2 C3 C4 133.90(14) y
C2 C3 S1 110.09(12) y
C4 C3 S1 116.01(11) y
O1 C4 O2 122.72(16) ?
O1 C4 C3 122.75(15) ?
O2 C4 C3 114.53(13) ?
O2 C5 C6 110.80(18) ?
O2 C5 H5A 109.5 ?
C6 C5 H5A 109.5 ?
O2 C5 H5B 109.5 ?
C6 C5 H5B 109.5 ?
H5A C5 H5B 108.1 ?
C5 C6 H6A 109.5 ?
C5 C6 H6B 109.5 ?
H6A C6 H6B 109.5 ?
C5 C6 H6C 109.5 ?
H6A C6 H6C 109.5 ?
H6B C6 H6C 109.5 ?
C2 C7 C9 110.59(14) ?
C2 C7 C8 110.90(15) ?
C9 C7 C8 110.91(17) ?
C2 C7 H7 108.1 ?
C9 C7 H7 108.1 ?
C8 C7 H7 108.1 ?
C7 C8 H8A 109.5 ?
C7 C8 H8B 109.5 ?
H8A C8 H8B 109.5 ?
C7 C8 H8C 109.5 ?
H8A C8 H8C 109.5 ?
H8B C8 H8C 109.5 ?
C7 C9 H9A 109.5 ?
C7 C9 H9B 109.5 ?
H9A C9 H9B 109.5 ?
C7 C9 H9C 109.5 ?
H9A C9 H9C 109.5 ?
H9B C9 H9C 109.5 ?

loop_
_geom_bond_atom_site_label_1
_geom_bond_atom_site_label_2
_geom_bond_distance
_geom_bond_publ_flag
S1 C1 1.7350(15) y
S1 C3 1.7468(15) y
O1 C4 1.2149(19) y
O2 C4 1.3357(19) y
O2 C5 1.453(2) ?
N1 C1 1.3226(18) y
N1 C2 1.371(2) y
N2 C1 1.331(2) y
N2 H1 0.85(2) ?
N2 H2 0.86(2) ?
C2 C3 1.3707(19) y
C2 C7 1.5093(19) ?
C3 C4 1.450(2) ?
C5 C6 1.482(3) ?
C5 H5A 0.970 ?
C5 H5B 0.970 ?
C6 H6A 0.960 ?
C6 H6B 0.960 ?
C6 H6C 0.960 ?
C7 C9 1.516(3) ?
C7 C8 1.522(3) ?
C7 H7 0.980 ?
C8 H8A 0.960 ?
C8 H8B 0.960 ?
C8 H8C 0.960 ?
C9 H9A 0.960 ?
C9 H9B 0.960 ?
C9 H9C 0.960 ?

loop_
_geom_hbond_atom_site_label_D
_geom_hbond_atom_site_label_H
_geom_hbond_atom_site_label_A
_geom_hbond_site_symmetry_A
_geom_hbond_distance_DH
_geom_hbond_distance_HA
_geom_hbond_distance_DA
_geom_hbond_angle_DHA
N2 H1 O1 4_666 0.85(2) 2.08(2) 2.902(2) 163(2)
N2 H2 N1 3_666 0.86(2) 2.15(2) 3.006(2) 177(2)

loop_
_geom_torsion_atom_site_label_1
_geom_torsion_atom_site_label_2
_geom_torsion_atom_site_label_3
_geom_torsion_atom_site_label_4
_geom_torsion
_geom_torsion_publ_flag
C2 N1 C1 N2 178.68(16) ?
C2 N1 C1 S1 -1.08(18) y
C3 S1 C1 N1 1.13(13) y
C3 S1 C1 N2 -178.64(16) ?
C1 N1 C2 C3 0.4(2) y
C1 N1 C2 C7 179.22(14) ?
N1 C2 C3 C4 -179.14(16) ?
C7 C2 C3 C4 2.2(3) ?
N1 C2 C3 S1 0.45(18) y
C7 C2 C3 S1 -178.24(13) ?
C1 S1 C3 C2 -0.85(12) y
C1 S1 C3 C4 178.82(13) ?
C5 O2 C4 O1 -2.8(3) ?
C5 O2 C4 C3 177.58(15) ?
C2 C3 C4 O1 -174.00(18) ?
S1 C3 C4 O1 6.4(2) ?
C2 C3 C4 O2 5.6(3) ?
S1 C3 C4 O2 -173.96(11) ?
C4 O2 C5 C6 -87.8(2) ?
C3 C2 C7 C9 -119.71(19) ?
N1 C2 C7 C9 61.6(2) ?
C3 C2 C7 C8 116.8(2) ?
N1 C2 C7 C8 -61.8(2) ?

loop_
_cod_related_entry_id
_cod_related_entry_database
_cod_related_entry_code
1 ChemSpider 720152
